data_4508490
loop_
_publ_author_name
'Wang, Zhaoxu'
'Zheng, Baishu'
'Liu, Heting'
'Lin, Xiu'
'Yu, Xianyong'
'Yi, Pinggui'
'Yun, Ruirui'

_publ_section_title
;
 High-Capacity Gas Storage by a Microporous Oxalamide-Functionalized
 NbO-Type Metal--Organic Framework
;
_journal_issue 11
_journal_name_full 'Crystal Growth &amp; Design'
_journal_page_first 5001
_journal_paper_doi 10.1021/cg401180r
_journal_volume 13
_journal_year 2013
_chemical_formula_sum 'C54 H24 Cu6 N6 O35.56'
_chemical_formula_weight 1707.07
_chemical_name_systematic
; 
 ? 
;
_space_group_IT_number 14
_symmetry_cell_setting monoclinic
_symmetry_space_group_name_Hall '-P 2ybc'
_symmetry_space_group_name_H-M 'P 1 21/c 1'
_atom_sites_solution_hydrogens geom
_atom_sites_solution_primary direct
_atom_sites_solution_secondary difmap
_audit_creation_method SHELXL-97
_cell_angle_alpha 90.00
_cell_angle_beta 112.1740(10)
_cell_angle_gamma 90.00
_cell_formula_units_Z 4
_cell_length_a 28.180(2)
_cell_length_b 18.4040(14)
_cell_length_c 32.044(2)
_cell_measurement_temperature 293(2)
_cell_volume 15389.7(19)
_computing_structure_refinement 'SHELXL-97 (Sheldrick, 2008)'
_computing_structure_solution 'SHELXS-97 (Sheldrick, 2008)'
_diffrn_ambient_temperature 293(2)
_diffrn_measured_fraction_theta_full 0.998
_diffrn_measured_fraction_theta_max 0.998
_diffrn_radiation_monochromator graphite
_diffrn_radiation_source 'fine-focus sealed tube'
_diffrn_radiation_type MoK\a
_diffrn_radiation_wavelength 0.71073
_diffrn_reflns_av_R_equivalents 0.0691
_diffrn_reflns_av_sigmaI/netI 0.0676
_diffrn_reflns_limit_h_max 30
_diffrn_reflns_limit_h_min -33
_diffrn_reflns_limit_k_max 22
_diffrn_reflns_limit_k_min -22
_diffrn_reflns_limit_l_max 38
_diffrn_reflns_limit_l_min -36
_diffrn_reflns_number 116696
_diffrn_reflns_theta_full 25.35
_diffrn_reflns_theta_max 25.35
_diffrn_reflns_theta_min 1.30
_exptl_absorpt_coefficient_mu 0.857
_exptl_absorpt_correction_T_max 0.8750
_exptl_absorpt_correction_T_min 0.8472
_exptl_absorpt_correction_type multi-scan
_exptl_crystal_density_diffrn 0.737
_exptl_crystal_density_method 'not measured'
_exptl_crystal_F_000 3394
_exptl_crystal_size_max 0.20
_exptl_crystal_size_mid 0.18
_exptl_crystal_size_min 0.16
_refine_diff_density_max 2.576
_refine_diff_density_min -1.400
_refine_diff_density_rms 0.109
_refine_ls_extinction_method none
_refine_ls_goodness_of_fit_ref 1.001
_refine_ls_hydrogen_treatment mixed
_refine_ls_matrix_type full
_refine_ls_number_parameters 947
_refine_ls_number_reflns 28132
_refine_ls_number_restraints 84
_refine_ls_restrained_S_all 1.006
_refine_ls_R_factor_all 0.0921
_refine_ls_R_factor_gt 0.0675
_refine_ls_shift/su_max 0.002
_refine_ls_shift/su_mean 0.000
_refine_ls_structure_factor_coef Fsqd
_refine_ls_weighting_details 'calc w=1/[\s^2^(Fo^2^)+(0.1234P)^2^+0.0000P] where P=(Fo^2^+2Fc^2^)/3'
_refine_ls_weighting_scheme calc
_refine_ls_wR_factor_gt 0.1840
_refine_ls_wR_factor_ref 0.1963
_reflns_number_gt 18633
_reflns_number_total 28132
_reflns_threshold_expression >2sigma(I)
_cod_data_source_file cg401180r_si_002.cif
_cod_data_source_block HNUST-3
_cod_depositor_comments
;
The following automatic conversions were performed:

'_symmetry_cell_setting' value 'Monoclinic' changed to 'monoclinic'
according to /home/saulius/struct/CIF-dictionaries/cif_core.dic
dictionary named 'cif_core.dic' version 2.4.2 from 2011-04-26.

Automatic conversion script
Id: cif_fix_values 1891 2012-01-12 08:04:46Z andrius 
;
_cod_original_sg_symbol_H-M P21/c
_cod_database_code 4508490

loop_
_symmetry_equiv_pos_as_xyz
'x, y, z'
'-x, y+1/2, -z+1/2'
'-x, -y, -z'
'x, -y-1/2, z-1/2'

loop_
_atom_site_label
_atom_site_type_symbol
_atom_site_fract_x
_atom_site_fract_y
_atom_site_fract_z
_atom_site_U_iso_or_equiv
_atom_site_adp_type
_atom_site_occupancy
_atom_site_symmetry_multiplicity
_atom_site_calc_flag
_atom_site_refinement_flags
_atom_site_disorder_assembly
_atom_site_disorder_group
C1 C 0.4734(2) 0.2509(3) 0.25486(18) 0.0683(19) Uani 1 1 d . . .
C2 C 0.5247(2) 0.2109(3) 0.26944(18) 0.0694(19) Uani 1 1 d . A .
C3 C 0.60807(18) 0.2039(3) 0.32878(16) 0.0533(14) Uani 1 1 d . A .
C4 C 0.63446(17) 0.2194(3) 0.37454(15) 0.0463(12) Uani 1 1 d . . .
H4 H 0.6191 0.2485 0.3896 0.056 Uiso 1 1 calc R . .
C5 C 0.68343(16) 0.1918(2) 0.39773(14) 0.0355(10) Uani 1 1 d . . .
C6 C 0.70600(15) 0.1494(2) 0.37608(14) 0.0312(9) Uani 1 1 d . . .
H6 H 0.7387 0.1311 0.3918 0.037 Uiso 1 1 calc R . .
C7 C 0.68095(15) 0.1328(2) 0.33064(13) 0.0311(9) Uani 1 1 d . . .
C8 C 0.63209(18) 0.1600(3) 0.30677(15) 0.0439(12) Uani 1 1 d . . .
H8 H 0.6154 0.1491 0.2764 0.053 Uiso 1 1 calc R . .
C9 C 0.70842(15) 0.2066(2) 0.44758(15) 0.0354(11) Uani 1 1 d . . .
C10 C 0.70481(14) 0.0822(2) 0.30767(12) 0.0255(8) Uani 1 1 d . . .
C11 C 0.39055(19) 0.2586(3) 0.19192(16) 0.0508(14) Uani 1 1 d . . .
C12 C 0.36575(18) 0.2339(3) 0.14790(15) 0.0471(13) Uani 1 1 d . A .
H12 H 0.3815 0.2005 0.1354 0.057 Uiso 1 1 calc R . .
C13 C 0.31703(16) 0.2602(2) 0.12302(15) 0.0370(10) Uani 1 1 d . . .
C14 C 0.29355(16) 0.3109(2) 0.14090(14) 0.0333(10) Uani 1 1 d . A .
H14 H 0.2609 0.3281 0.1238 0.040 Uiso 1 1 calc R . .
C15 C 0.31950(15) 0.3360(2) 0.18526(13) 0.0301(9) Uani 1 1 d . . .
C16 C 0.36747(17) 0.3090(2) 0.21063(15) 0.0413(11) Uani 1 1 d . A .
H16 H 0.3844 0.3245 0.2402 0.050 Uiso 1 1 calc R . .
C17 C 0.29494(15) 0.3948(2) 0.20318(13) 0.0276(9) Uani 1 1 d . A .
C18 C 0.29093(16) 0.2406(2) 0.07478(14) 0.0340(10) Uani 1 1 d . A .
C19 C 0.0197(3) 0.2131(4) -0.2162(3) 0.099(2) Uani 1 1 d U . .
C20 C -0.0311(4) 0.2307(5) -0.2553(3) 0.114(3) Uani 1 1 d U A .
C21 C 0.1081(2) 0.1841(4) -0.20870(18) 0.098(3) Uani 1 1 d . . .
C22 C 0.13124(19) 0.1994(3) -0.16392(18) 0.0693(19) Uani 1 1 d . A .
H22 H 0.1128 0.2213 -0.1486 0.083 Uiso 1 1 calc R . .
C23 C 0.18285(16) 0.1818(3) -0.14116(14) 0.0404(11) Uani 1 1 d . . .
C24 C 0.20982(15) 0.1465(2) -0.16362(13) 0.0328(10) Uani 1 1 d . A .
H24 H 0.2440 0.1339 -0.1482 0.039 Uiso 1 1 calc R . .
C25 C 0.18568(16) 0.1299(2) -0.20910(14) 0.0377(11) Uani 1 1 d . . .
C26 C 0.1338(2) 0.1465(4) -0.23142(17) 0.080(2) Uani 1 1 d . A .
H26 H 0.1165 0.1325 -0.2612 0.096 Uiso 1 1 calc R . .
C27 C 0.21272(14) 0.0867(2) -0.23354(14) 0.0311(9) Uani 1 1 d . A .
C28 C 0.20760(17) 0.1962(2) -0.09242(14) 0.0359(10) Uani 1 1 d . A .
C29 C -0.1162(2) 0.2747(4) -0.26826(17) 0.0689(19) Uani 1 1 d . A .
C30 C -0.14027(18) 0.2497(3) -0.31266(15) 0.0543(15) Uani 1 1 d . . .
H30 H -0.1234 0.2171 -0.3245 0.065 Uiso 1 1 calc R . .
C31 C -0.18885(16) 0.2736(2) -0.33880(15) 0.0372(11) Uani 1 1 d . . .
C32 C -0.21404(16) 0.3213(2) -0.32067(14) 0.0343(10) Uani 1 1 d . . .
H32 H -0.2469 0.3373 -0.3381 0.041 Uiso 1 1 calc R . .
C33 C -0.19031(15) 0.3453(2) -0.27657(14) 0.0359(10) Uani 1 1 d . . .
C34 C -0.14216(18) 0.3202(3) -0.25018(15) 0.0521(14) Uani 1 1 d . . .
H34A H -0.1272 0.3340 -0.2201 0.062 Uiso 1 1 calc R . .
C35 C -0.21532(15) 0.4032(2) -0.25825(14) 0.0331(10) Uani 1 1 d . . .
C36 C -0.21251(16) 0.2521(2) -0.38668(15) 0.0355(10) Uani 1 1 d . . .
C37 C 0.4734(3) 0.5086(3) -0.0051(4) 0.119(4) Uani 1 1 d . . .
C38 C 0.3864(2) 0.4656(3) -0.0291(3) 0.078(2) Uani 1 1 d . . .
C39 C 0.36278(18) 0.4022(3) -0.0257(2) 0.0653(17) Uani 1 1 d . . .
H39 H 0.3806 0.3586 -0.0217 0.078 Uiso 1 1 calc R . .
C40 C 0.31266(16) 0.4020(2) -0.02797(17) 0.0414(11) Uani 1 1 d . . .
C41 C 0.28574(17) 0.4677(2) -0.03335(16) 0.0385(11) Uani 1 1 d . . .
H41 H 0.2521 0.4682 -0.0349 0.046 Uiso 1 1 calc R . .
C42 C 0.31044(17) 0.5328(2) -0.03643(18) 0.0428(12) Uani 1 1 d . . .
C43 C 0.3602(2) 0.5328(3) -0.0339(2) 0.0703(19) Uani 1 1 d . . .
H43 H 0.3764 0.5762 -0.0353 0.084 Uiso 1 1 calc R . .
C44 C 0.28396(16) 0.6042(2) -0.03817(14) 0.0329(10) Uani 1 1 d . . .
C45 C 0.28836(15) 0.3325(2) -0.02173(15) 0.0320(10) Uani 1 1 d . A .
C46 C 0.0258(2) 0.0123(2) -0.0002(3) 0.0669(19) Uani 1 1 d . . .
C47 C 0.10571(19) -0.0352(2) -0.00122(19) 0.0485(13) Uani 1 1 d . . .
C48 C 0.13169(18) 0.0308(2) 0.00183(17) 0.0439(12) Uani 1 1 d . . .
H48 H 0.1162 0.0738 0.0053 0.053 Uiso 1 1 calc R . .
C49 C 0.17915(17) 0.0332(2) -0.00017(14) 0.0330(10) Uani 1 1 d . . .
C50 C 0.20326(17) -0.0315(2) -0.00612(15) 0.0359(10) Uani 1 1 d . . .
H50 H 0.2356 -0.0303 -0.0077 0.043 Uiso 1 1 calc R . .
C51 C 0.17683(17) -0.0977(2) -0.00965(16) 0.0397(11) Uani 1 1 d . . .
C52 C 0.12930(17) -0.1001(2) -0.00816(16) 0.0425(12) Uani 1 1 d . . .
H52 H 0.1121 -0.1442 -0.0117 0.051 Uiso 1 1 calc R . .
C53 C 0.20230(17) -0.1654(2) -0.01848(15) 0.0360(11) Uani 1 1 d . . .
C54 C 0.20665(16) 0.1023(2) 0.00047(14) 0.0315(10) Uani 1 1 d . A .
Cu1 Cu 0.289677(17) 0.18149(2) -0.007210(16) 0.02518(13) Uani 1 1 d . A .
Cu3 Cu 0.711187(17) 0.26117(2) 0.528251(16) 0.02606(13) Uani 1 1 d . . .
Cu5 Cu 0.786345(16) -0.00684(2) 0.307465(15) 0.02123(12) Uani 1 1 d . . .
Cu6 Cu 0.795447(17) 0.18672(2) 0.532846(16) 0.02525(13) Uani 1 1 d . . .
Cu8 Cu 0.207137(17) 0.25395(2) -0.010101(16) 0.02419(13) Uani 1 1 d . A .
Cu9 Cu 0.703381(16) -0.00098(2) 0.232193(15) 0.01969(12) Uani 1 1 d . . .
N1 N 0.55939(17) 0.2316(3) 0.30685(15) 0.0752(17) Uani 1 1 d . . .
H1A H 0.5512 0.2675 0.3200 0.090 Uiso 1 1 calc R A .
N2 N 0.44038(17) 0.2333(3) 0.21518(15) 0.0757(17) Uani 1 1 d . A .
H2A H 0.4508 0.2012 0.2011 0.091 Uiso 1 1 calc R . .
N3 N 0.0582(3) 0.1989(4) -0.2326(2) 0.117(2) Uani 1 1 d U A .
H3A H 0.0490 0.1996 -0.2614 0.141 Uiso 1 1 calc R . .
N4 N -0.06696(19) 0.2498(3) -0.24052(18) 0.0700(14) Uani 1 1 d U . .
H4A H -0.0599 0.2470 -0.2120 0.084 Uiso 1 1 calc R A .
N5 N 0.4380(2) 0.4623(2) -0.0224(3) 0.133(3) Uani 1 1 d . . .
H5A H 0.4475 0.4228 -0.0314 0.159 Uiso 1 1 calc R . .
N6 N 0.05713(16) -0.0407(2) 0.00022(17) 0.0601(13) Uani 1 1 d . . .
H6A H 0.0463 -0.0841 0.0015 0.072 Uiso 1 1 calc R . .
O1 O 0.68555(11) 0.24702(16) 0.46482(9) 0.0392(7) Uani 1 1 d . . .
O2 O 0.75261(10) 0.17913(15) 0.46722(9) 0.0359(7) Uani 1 1 d . . .
O3 O 0.74886(10) 0.06022(16) 0.33025(9) 0.0374(7) Uani 1 1 d . . .
O4 O 0.67962(10) 0.06735(15) 0.26688(9) 0.0348(7) Uani 1 1 d . . .
O5 O 0.32140(10) 0.41896(15) 0.24183(9) 0.0320(7) Uani 1 1 d . . .
O6 O 0.25050(10) 0.41247(15) 0.17928(9) 0.0344(7) Uani 1 1 d . . .
O7 O 0.24715(10) 0.26856(15) 0.05357(9) 0.0336(7) Uani 1 1 d . . .
O8 O 0.31448(11) 0.19903(15) 0.05749(9) 0.0377(7) Uani 1 1 d . . .
O9 O 0.18025(10) 0.22715(17) -0.07386(10) 0.0391(7) Uani 1 1 d . . .
O10 O 0.25340(10) 0.17619(16) -0.07255(9) 0.0370(7) Uani 1 1 d . . .
O11 O 0.25827(11) 0.06969(16) -0.20999(9) 0.0375(7) Uani 1 1 d . . .
O12 O 0.18752(11) 0.07211(18) -0.27337(10) 0.0443(8) Uani 1 1 d . . .
O13 O -0.19091(11) 0.42468(18) -0.21935(10) 0.0448(8) Uani 1 1 d . . .
O14 O -0.26045(11) 0.42191(16) -0.28355(9) 0.0370(7) Uani 1 1 d . . .
O15 O -0.25749(11) 0.27298(16) -0.40760(9) 0.0386(7) Uani 1 1 d . . .
O16 O -0.18548(11) 0.21554(15) -0.40256(9) 0.0384(7) Uani 1 1 d . . .
O17 O 0.24224(11) 0.33670(14) -0.02390(10) 0.0380(7) Uani 1 1 d . . .
O18 O 0.31472(11) 0.27733(15) -0.01471(11) 0.0420(8) Uani 1 1 d . . .
O19 O 0.23779(10) 0.60045(14) -0.04203(10) 0.0352(7) Uani 1 1 d . . .
O20 O 0.31028(11) 0.66017(15) -0.03495(11) 0.0445(8) Uani 1 1 d . . .
O21 O 0.18267(11) 0.15986(14) 0.00273(10) 0.0375(7) Uani 1 1 d . . .
O22 O 0.24951(10) 0.09863(14) -0.00144(10) 0.0339(7) Uani 1 1 d . . .
O23 O 0.17687(11) -0.22357(14) -0.02152(10) 0.0377(7) Uani 1 1 d . . .
O24 O 0.24514(11) -0.15909(14) -0.02116(11) 0.0402(8) Uani 1 1 d . . .
O25 O 0.5236(3) 0.1469(4) 0.2512(2) 0.066(2) Uani 0.565(8) 1 d PU A 1
O26 O 0.4618(3) 0.2798(4) 0.2852(3) 0.064(2) Uani 0.565(8) 1 d PU A 1
O27 O 0.0235(3) 0.2059(5) -0.1773(3) 0.068(2) Uani 0.565(8) 1 d PU A 1
O28 O -0.0336(4) 0.2360(6) -0.2970(4) 0.127(4) Uani 0.565(8) 1 d PU A 1
O25' O 0.5362(3) 0.1821(5) 0.2375(3) 0.049(2) Uani 0.435(8) 1 d PU A 2
O26' O 0.4730(3) 0.3113(4) 0.2741(2) 0.0328(19) Uani 0.435(8) 1 d PU A 2
O27' O 0.0331(3) 0.2494(6) -0.1808(3) 0.062(3) Uani 0.435(8) 1 d PU A 2
O29 O 0.4678(3) 0.5645(4) 0.0178(3) 0.170(3) Uani 1 1 d U . .
O30 O 0.0352(2) 0.0765(3) 0.00108(18) 0.1067(16) Uani 1 1 d U . .
O31 O 0.35774(13) 0.12315(19) -0.00287(12) 0.0624(10) Uani 1 1 d . . .
O32 O 0.14472(15) 0.3207(2) -0.01005(15) 0.0855(14) Uani 1 1 d . . .
O33 O 0.64305(17) 0.3187(2) 0.52465(15) 0.0882(14) Uani 1 1 d U . .
O34 O 0.86513(13) 0.13033(19) 0.54186(14) 0.0682(11) Uani 1 1 d . . .
O35 O 0.85436(14) -0.01037(19) 0.36662(11) 0.0629(11) Uani 1 1 d . . .
O36 O 0.63835(17) 0.00368(19) 0.17045(13) 0.0824(16) Uani 1 1 d . . .

loop_
_atom_site_aniso_label
_atom_site_aniso_U_11
_atom_site_aniso_U_22
_atom_site_aniso_U_33
_atom_site_aniso_U_23
_atom_site_aniso_U_13
_atom_site_aniso_U_12
C1 0.054(3) 0.090(4) 0.039(3) -0.032(3) -0.007(3) 0.031(3)
C2 0.055(3) 0.083(4) 0.046(3) -0.028(3) -0.008(3) 0.037(3)
C3 0.041(3) 0.065(3) 0.039(3) -0.016(2) -0.001(2) 0.024(3)
C4 0.038(3) 0.056(3) 0.037(3) -0.021(2) 0.006(2) 0.010(2)
C5 0.037(2) 0.034(2) 0.030(2) -0.0105(19) 0.0054(19) 0.0047(19)
C6 0.025(2) 0.029(2) 0.037(2) -0.0026(18) 0.0085(18) -0.0038(17)
C7 0.025(2) 0.042(2) 0.027(2) -0.0025(19) 0.0101(17) 0.0041(18)
C8 0.045(3) 0.059(3) 0.024(2) -0.016(2) 0.009(2) 0.010(2)
C9 0.018(2) 0.027(2) 0.047(3) -0.012(2) -0.0039(19) -0.0056(17)
C10 0.025(2) 0.033(2) 0.017(2) 0.0027(17) 0.0073(16) 0.0023(17)
C11 0.048(3) 0.055(3) 0.035(3) -0.011(2) -0.001(2) 0.024(2)
C12 0.044(3) 0.052(3) 0.033(3) -0.016(2) 0.001(2) 0.014(2)
C13 0.033(2) 0.039(2) 0.033(3) -0.003(2) 0.0052(19) 0.0078(19)
C14 0.030(2) 0.038(2) 0.028(2) -0.0067(19) 0.0072(18) 0.0056(19)
C15 0.030(2) 0.040(2) 0.019(2) -0.0066(18) 0.0071(17) 0.0049(18)
C16 0.040(3) 0.046(3) 0.031(2) -0.015(2) 0.005(2) 0.007(2)
C17 0.030(2) 0.029(2) 0.026(2) -0.0041(17) 0.0120(18) 0.0026(17)
C18 0.039(3) 0.031(2) 0.029(2) -0.0027(19) 0.009(2) -0.0068(19)
C19 0.098(2) 0.102(2) 0.098(2) -0.0039(10) 0.0380(13) 0.0031(10)
C20 0.112(3) 0.117(3) 0.114(3) -0.0012(10) 0.0434(14) 0.0038(10)
C21 0.048(3) 0.190(8) 0.033(3) -0.037(4) -0.011(3) 0.068(4)
C22 0.037(3) 0.117(5) 0.047(3) -0.035(3) 0.008(2) 0.028(3)
C23 0.026(2) 0.062(3) 0.029(2) -0.012(2) 0.0058(18) 0.009(2)
C24 0.029(2) 0.040(2) 0.026(2) -0.0035(19) 0.0060(18) 0.0086(19)
C25 0.033(2) 0.053(3) 0.026(2) -0.005(2) 0.0100(19) 0.014(2)
C26 0.047(3) 0.149(6) 0.029(3) -0.030(3) -0.001(2) 0.045(4)
C27 0.019(2) 0.050(3) 0.028(2) 0.0048(19) 0.0129(18) -0.0018(18)
C28 0.041(3) 0.043(2) 0.026(2) -0.0037(19) 0.015(2) 0.000(2)
C29 0.049(3) 0.108(5) 0.035(3) -0.020(3) -0.001(2) 0.036(3)
C30 0.046(3) 0.078(4) 0.028(3) -0.015(2) 0.002(2) 0.037(3)
C31 0.029(2) 0.042(2) 0.036(3) -0.013(2) 0.0061(19) 0.0064(19)
C32 0.028(2) 0.038(2) 0.031(2) 0.0014(19) 0.0039(18) 0.0065(18)
C33 0.026(2) 0.054(3) 0.024(2) -0.007(2) 0.0053(18) 0.012(2)
C34 0.040(3) 0.089(4) 0.021(2) -0.015(2) 0.004(2) 0.015(3)
C35 0.024(2) 0.053(3) 0.026(2) -0.007(2) 0.0139(18) -0.0030(19)
C36 0.029(2) 0.026(2) 0.047(3) -0.009(2) 0.009(2) 0.0008(18)
C37 0.055(4) 0.036(3) 0.291(13) -0.024(5) 0.095(6) -0.012(3)
C38 0.052(3) 0.033(3) 0.165(7) -0.006(3) 0.058(4) 0.001(3)
C39 0.035(3) 0.036(3) 0.128(6) -0.001(3) 0.033(3) 0.004(2)
C40 0.034(2) 0.025(2) 0.063(3) -0.007(2) 0.017(2) -0.0022(19)
C41 0.034(2) 0.030(2) 0.052(3) 0.003(2) 0.017(2) 0.0032(19)
C42 0.035(3) 0.028(2) 0.072(4) 0.004(2) 0.028(2) 0.0015(19)
C43 0.037(3) 0.032(3) 0.141(6) 0.006(3) 0.033(3) -0.001(2)
C44 0.037(3) 0.024(2) 0.037(3) 0.0153(18) 0.0133(19) 0.0033(18)
C45 0.024(2) 0.021(2) 0.044(3) -0.0129(18) 0.0044(18) -0.0059(17)
C46 0.061(4) 0.023(2) 0.138(6) -0.013(3) 0.061(4) -0.008(2)
C47 0.043(3) 0.032(2) 0.079(4) 0.010(2) 0.032(3) 0.000(2)
C48 0.047(3) 0.021(2) 0.059(3) -0.007(2) 0.014(2) 0.000(2)
C49 0.038(3) 0.027(2) 0.033(2) -0.0036(18) 0.013(2) 0.0007(18)
C50 0.033(2) 0.028(2) 0.041(3) 0.0030(19) 0.007(2) 0.0008(18)
C51 0.040(3) 0.027(2) 0.049(3) 0.004(2) 0.013(2) 0.0064(19)
C52 0.043(3) 0.021(2) 0.064(3) 0.003(2) 0.019(2) -0.0007(19)
C53 0.035(3) 0.018(2) 0.041(3) -0.0035(18) -0.001(2) 0.0023(18)
C54 0.031(2) 0.025(2) 0.032(2) -0.0049(18) 0.0051(18) -0.0007(18)
Cu1 0.0206(2) 0.0226(2) 0.0277(3) -0.0096(2) 0.0038(2) 0.00233(19)
Cu3 0.0207(2) 0.0225(2) 0.0301(3) -0.0091(2) 0.0042(2) 0.00288(19)
Cu5 0.0147(2) 0.0348(3) 0.0131(2) 0.00089(19) 0.00397(18) -0.00083(18)
Cu6 0.0208(2) 0.0218(2) 0.0294(3) -0.0073(2) 0.0053(2) 0.00071(19)
Cu8 0.0203(2) 0.0225(2) 0.0256(3) -0.0081(2) 0.0040(2) 0.00279(19)
Cu9 0.0140(2) 0.0311(3) 0.0122(2) 0.00186(18) 0.00293(17) -0.00095(18)
N1 0.055(3) 0.099(4) 0.048(3) -0.035(3) -0.007(2) 0.043(3)
N2 0.054(3) 0.098(4) 0.046(3) -0.032(3) -0.014(2) 0.046(3)
N3 0.116(2) 0.121(2) 0.116(2) -0.0037(10) 0.0447(12) 0.0054(10)
N4 0.0691(16) 0.0739(16) 0.0679(16) -0.0045(9) 0.0271(10) 0.0064(9)
N5 0.059(3) 0.030(3) 0.335(11) -0.019(4) 0.104(5) 0.003(2)
N6 0.044(2) 0.038(2) 0.107(4) 0.001(2) 0.039(3) -0.006(2)
O1 0.0404(17) 0.0461(18) 0.0268(16) -0.0143(14) 0.0078(14) 0.0145(14)
O2 0.0307(16) 0.0436(17) 0.0258(16) -0.0094(13) 0.0020(13) 0.0056(13)
O3 0.0252(15) 0.0555(19) 0.0315(16) -0.0073(14) 0.0108(13) 0.0074(14)
O4 0.0346(16) 0.0447(17) 0.0246(16) -0.0051(13) 0.0105(13) 0.0098(13)
O5 0.0309(15) 0.0403(16) 0.0227(15) -0.0120(13) 0.0077(12) 0.0073(13)
O6 0.0223(14) 0.0460(17) 0.0276(16) -0.0150(13) 0.0009(12) 0.0074(13)
O7 0.0282(15) 0.0395(16) 0.0253(15) -0.0064(13) 0.0012(12) 0.0077(13)
O8 0.0380(17) 0.0394(16) 0.0246(16) -0.0155(13) -0.0007(13) 0.0075(14)
O9 0.0249(15) 0.060(2) 0.0305(17) -0.0150(14) 0.0083(13) 0.0043(14)
O10 0.0257(15) 0.0513(18) 0.0290(16) -0.0148(14) 0.0045(13) 0.0048(14)
O11 0.0296(16) 0.0494(18) 0.0270(16) -0.0095(14) 0.0032(13) 0.0034(14)
O12 0.0353(17) 0.069(2) 0.0234(16) -0.0079(15) 0.0053(13) 0.0140(16)
O13 0.0350(17) 0.062(2) 0.0315(18) -0.0032(15) 0.0057(14) 0.0207(16)
O14 0.0295(16) 0.0452(17) 0.0289(16) -0.0083(13) 0.0025(13) 0.0070(14)
O15 0.0297(16) 0.0505(18) 0.0267(16) -0.0121(14) 0.0007(13) 0.0076(14)
O16 0.0418(18) 0.0412(17) 0.0284(16) -0.0166(14) 0.0090(14) 0.0050(14)
O17 0.0331(17) 0.0275(15) 0.053(2) 0.0018(14) 0.0161(14) -0.0015(13)
O18 0.0298(16) 0.0286(15) 0.065(2) -0.0018(15) 0.0145(15) 0.0038(13)
O19 0.0291(16) 0.0282(15) 0.0481(19) 0.0060(13) 0.0145(14) 0.0074(12)
O20 0.0379(18) 0.0289(16) 0.070(2) 0.0116(15) 0.0246(16) 0.0048(14)
O21 0.0362(17) 0.0269(15) 0.057(2) -0.0117(14) 0.0257(15) -0.0036(13)
O22 0.0260(15) 0.0227(14) 0.0518(19) -0.0077(13) 0.0131(14) -0.0004(12)
O23 0.0408(18) 0.0257(15) 0.0473(19) 0.0048(13) 0.0176(15) -0.0038(13)
O24 0.0327(17) 0.0258(15) 0.063(2) -0.0003(14) 0.0195(15) 0.0041(13)
O25 0.065(2) 0.065(2) 0.066(2) -0.0020(10) 0.0233(12) 0.0026(10)
O26 0.063(2) 0.064(2) 0.063(2) -0.0008(10) 0.0234(12) 0.0021(10)
O27 0.068(2) 0.069(2) 0.068(2) 0.0014(10) 0.0252(12) 0.0010(10)
O28 0.126(4) 0.129(4) 0.126(4) -0.0003(10) 0.0476(18) 0.0014(10)
O25' 0.048(3) 0.049(3) 0.048(3) -0.0018(10) 0.0180(13) 0.0021(10)
O26' 0.032(2) 0.032(2) 0.033(2) -0.0017(10) 0.0109(11) 0.0012(10)
O27' 0.061(3) 0.063(3) 0.062(3) -0.0022(10) 0.0228(14) 0.0012(10)
O29 0.169(3) 0.170(3) 0.172(3) -0.0018(10) 0.0641(14) 0.0008(10)
O30 0.1050(18) 0.1060(18) 0.1110(18) -0.0003(10) 0.0430(11) -0.0001(10)
O31 0.050(2) 0.066(2) 0.071(3) 0.0077(19) 0.0230(19) 0.0427(19)
O32 0.075(3) 0.105(3) 0.096(3) 0.041(3) 0.054(3) 0.069(3)
O33 0.0868(16) 0.0906(16) 0.0878(16) -0.0022(9) 0.0336(10) 0.0076(9)
O34 0.055(2) 0.056(2) 0.100(3) 0.013(2) 0.037(2) 0.0266(19)
O35 0.052(2) 0.078(3) 0.0295(19) -0.0026(17) -0.0177(16) 0.0039(18)
O36 0.081(3) 0.060(2) 0.047(2) 0.0038(17) -0.042(2) -0.001(2)

loop_
_atom_type_symbol
_atom_type_description
_atom_type_scat_dispersion_real
_atom_type_scat_dispersion_imag
_atom_type_scat_source
C C 0.0033 0.0016 'International Tables Vol C Tables 4.2.6.8 and 6.1.1.4'
H H 0.0000 0.0000 'International Tables Vol C Tables 4.2.6.8 and 6.1.1.4'
Cu Cu 0.3201 1.2651 'International Tables Vol C Tables 4.2.6.8 and 6.1.1.4'
N N 0.0061 0.0033 'International Tables Vol C Tables 4.2.6.8 and 6.1.1.4'
O O 0.0106 0.0060 'International Tables Vol C Tables 4.2.6.8 and 6.1.1.4'

loop_
_geom_angle_atom_site_label_1
_geom_angle_atom_site_label_2
_geom_angle_atom_site_label_3
_geom_angle
_geom_angle_site_symmetry_1
_geom_angle_site_symmetry_3
O26 C1 O26' 37.1(4) . .
O26 C1 N2 124.2(6) . .
O26' C1 N2 123.8(6) . .
O26 C1 C2 117.4(5) . .
O26' C1 C2 117.0(5) . .
N2 C1 C2 115.1(4) . .
N1 C2 O25' 121.9(6) . .
N1 C2 O25 124.5(5) . .
O25' C2 O25 41.6(4) . .
N1 C2 C1 116.1(4) . .
O25' C2 C1 116.3(5) . .
O25 C2 C1 115.8(5) . .
N1 C3 C4 119.4(4) . .
N1 C3 C8 122.1(4) . .
C4 C3 C8 118.5(4) . .
C5 C4 C3 120.8(4) . .
C5 C4 H4 119.6 . .
C3 C4 H4 119.6 . .
C6 C5 C4 120.0(4) . .
C6 C5 C9 121.7(4) . .
C4 C5 C9 118.1(4) . .
C5 C6 C7 120.8(4) . .
C5 C6 H6 119.6 . .
C7 C6 H6 119.6 . .
C6 C7 C8 120.2(4) . .
C6 C7 C10 120.5(3) . .
C8 C7 C10 119.3(4) . .
C7 C8 C3 119.7(4) . .
C7 C8 H8 120.1 . .
C3 C8 H8 120.1 . .
O1 C9 O2 126.5(4) . .
O1 C9 C5 117.8(3) . .
O2 C9 C5 115.6(4) . .
O3 C10 O4 125.5(4) . .
O3 C10 C7 116.8(3) . .
O4 C10 C7 117.6(3) . .
C16 C11 C12 121.1(4) . .
C16 C11 N2 122.0(4) . .
C12 C11 N2 116.8(4) . .
C13 C12 C11 118.5(4) . .
C13 C12 H12 120.8 . .
C11 C12 H12 120.8 . .
C14 C13 C12 121.3(4) . .
C14 C13 C18 117.9(4) . .
C12 C13 C18 120.4(4) . .
C13 C14 C15 119.4(4) . .
C13 C14 H14 120.3 . .
C15 C14 H14 120.3 . .
C16 C15 C14 119.7(4) . .
C16 C15 C17 121.4(4) . .
C14 C15 C17 118.8(3) . .
C15 C16 C11 119.9(4) . .
C15 C16 H16 120.0 . .
C11 C16 H16 120.0 . .
O6 C17 O5 126.8(3) . .
O6 C17 C15 117.0(3) . .
O5 C17 C15 116.1(3) . .
O8 C18 O7 124.9(4) . .
O8 C18 C13 117.8(4) . .
O7 C18 C13 117.2(4) . .
O27 C19 O27' 41.1(5) . .
O27 C19 N3 125.7(8) . .
O27' C19 N3 115.5(8) . .
O27 C19 C20 123.5(9) . .
O27' C19 C20 119.9(9) . .
N3 C19 C20 110.4(8) . .
O28 C20 N4 126.3(10) . .
O28 C20 C19 121.4(9) . .
N4 C20 C19 111.5(8) . .
N3 C21 C22 122.4(5) . .
N3 C21 C26 116.1(5) . .
C22 C21 C26 121.3(5) . .
C21 C22 C23 119.5(4) . .
C21 C22 H22 120.3 . .
C23 C22 H22 120.3 . .
C24 C23 C22 120.2(4) . .
C24 C23 C28 120.0(4) . .
C22 C23 C28 119.6(4) . .
C25 C24 C23 119.9(4) . .
C25 C24 H24 120.0 . .
C23 C24 H24 120.0 . .
C24 C25 C26 119.5(4) . .
C24 C25 C27 121.1(4) . .
C26 C25 C27 119.0(4) . .
C21 C26 C25 119.4(4) . .
C21 C26 H26 120.3 . .
C25 C26 H26 120.3 . .
O12 C27 O11 128.7(4) . .
O12 C27 C25 116.5(3) . .
O11 C27 C25 114.8(4) . .
O10 C28 O9 125.5(4) . .
O10 C28 C23 117.9(4) . .
O9 C28 C23 116.6(4) . .
C34 C29 C30 119.8(4) . .
C34 C29 N4 119.0(5) . .
C30 C29 N4 121.1(5) . .
C31 C30 C29 120.0(4) . .
C31 C30 H30 120.0 . .
C29 C30 H30 120.0 . .
C30 C31 C32 119.6(4) . .
C30 C31 C36 120.1(4) . .
C32 C31 C36 120.2(4) . .
C33 C32 C31 120.1(4) . .
C33 C32 H32 119.9 . .
C31 C32 H32 119.9 . .
C34 C33 C32 120.2(4) . .
C34 C33 C35 119.5(4) . .
C32 C33 C35 120.2(4) . .
C29 C34 C33 120.1(4) . .
C29 C34 H34A 120.0 . .
C33 C34 H34A 120.0 . .
O13 C35 O14 126.7(4) . .
O13 C35 C33 116.9(4) . .
O14 C35 C33 116.3(4) . .
O15 C36 O16 126.4(4) . .
O15 C36 C31 116.3(4) . .
O16 C36 C31 117.3(4) . .
N5 C37 O29 122.1(7) . .
N5 C37 C37 121.9(7) . 3_665
O29 C37 C37 112.5(10) . 3_665
C39 C38 N5 117.6(5) . .
C39 C38 C43 120.1(5) . .
N5 C38 C43 121.8(5) . .
C38 C39 C40 121.0(5) . .
C38 C39 H39 119.5 . .
C40 C39 H39 119.5 . .
C39 C40 C41 119.8(4) . .
C39 C40 C45 120.2(4) . .
C41 C40 C45 119.9(4) . .
C40 C41 C42 118.9(4) . .
C40 C41 H41 120.5 . .
C42 C41 H41 120.5 . .
C43 C42 C41 121.1(4) . .
C43 C42 C44 118.9(4) . .
C41 C42 C44 119.7(4) . .
C42 C43 C38 119.0(5) . .
C42 C43 H43 120.5 . .
C38 C43 H43 120.5 . .
O20 C44 O19 127.7(4) . .
O20 C44 C42 116.5(4) . .
O19 C44 C42 115.8(4) . .
O18 C45 O17 126.3(4) . .
O18 C45 C40 117.1(4) . .
O17 C45 C40 116.7(3) . .
O30 C46 N6 126.0(5) . .
O30 C46 C46 119.2(6) . 3
N6 C46 C46 114.7(5) . 3
N6 C47 C48 123.7(4) . .
N6 C47 C52 117.8(4) . .
C48 C47 C52 118.4(4) . .
C49 C48 C47 121.3(4) . .
C49 C48 H48 119.3 . .
C47 C48 H48 119.3 . .
C48 C49 C50 120.5(4) . .
C48 C49 C54 122.9(4) . .
C50 C49 C54 116.5(4) . .
C51 C50 C49 118.1(4) . .
C51 C50 H50 121.0 . .
C49 C50 H50 121.0 . .
C52 C51 C50 121.6(4) . .
C52 C51 C53 121.4(4) . .
C50 C51 C53 116.9(4) . .
C51 C52 C47 120.1(4) . .
C51 C52 H52 119.9 . .
C47 C52 H52 119.9 . .
O24 C53 O23 127.2(4) . .
O24 C53 C51 118.3(4) . .
O23 C53 C51 114.4(4) . .
O22 C54 O21 126.8(4) . .
O22 C54 C49 117.9(4) . .
O21 C54 C49 115.3(4) . .
O18 Cu1 O8 88.86(13) . .
O18 Cu1 O22 166.04(11) . .
O8 Cu1 O22 90.95(13) . .
O18 Cu1 O10 88.88(13) . .
O8 Cu1 O10 168.58(12) . .
O22 Cu1 O10 88.56(12) . .
O18 Cu1 O31 95.97(13) . .
O8 Cu1 O31 93.48(13) . .
O22 Cu1 O31 97.97(13) . .
O10 Cu1 O31 97.89(13) . .
O18 Cu1 Cu8 83.92(8) . .
O8 Cu1 Cu8 84.93(8) . .
O22 Cu1 Cu8 82.16(8) . .
O10 Cu1 Cu8 83.71(8) . .
O31 Cu1 Cu8 178.40(10) . .
O1 Cu3 O15 175.26(12) . 1_656
O1 Cu3 O24 88.90(14) . 2_655
O15 Cu3 O24 89.11(13) 1_656 2_655
O1 Cu3 O20 88.80(14) . 2_645
O15 Cu3 O20 91.48(14) 1_656 2_645
O24 Cu3 O20 158.47(12) 2_655 2_645
O1 Cu3 O33 92.21(15) . .
O15 Cu3 O33 92.41(15) 1_656 .
O24 Cu3 O33 102.06(15) 2_655 .
O20 Cu3 O33 99.41(15) 2_645 .
O1 Cu3 Cu6 87.72(9) . .
O15 Cu3 Cu6 87.67(9) 1_656 .
O24 Cu3 Cu6 79.08(8) 2_655 .
O20 Cu3 Cu6 79.45(9) 2_645 .
O33 Cu3 Cu6 178.86(13) . .
O3 Cu5 O12 168.66(12) . 3_655
O3 Cu5 O6 89.55(13) . 2_645
O12 Cu5 O6 89.86(14) 3_655 2_645
O3 Cu5 O13 89.36(14) . 4_666
O12 Cu5 O13 88.54(15) 3_655 4_666
O6 Cu5 O13 166.31(11) 2_645 4_666
O3 Cu5 O35 96.87(14) . .
O12 Cu5 O35 94.40(14) 3_655 .
O6 Cu5 O35 99.06(13) 2_645 .
O13 Cu5 O35 94.61(14) 4_666 .
O3 Cu5 Cu9 84.15(8) . .
O12 Cu5 Cu9 84.55(8) 3_655 .
O6 Cu5 Cu9 82.52(8) 2_645 .
O13 Cu5 Cu9 83.79(8) 4_666 .
O35 Cu5 Cu9 178.11(12) . .
O23 Cu6 O19 175.28(12) 2_655 2_645
O23 Cu6 O2 89.34(13) 2_655 .
O19 Cu6 O2 88.14(12) 2_645 .
O23 Cu6 O16 89.88(13) 2_655 1_656
O19 Cu6 O16 90.96(12) 2_645 1_656
O2 Cu6 O16 157.94(12) . 1_656
O23 Cu6 O34 91.43(13) 2_655 .
O19 Cu6 O34 93.09(13) 2_645 .
O2 Cu6 O34 105.51(14) . .
O16 Cu6 O34 96.55(14) 1_656 .
O23 Cu6 Cu3 88.00(8) 2_655 .
O19 Cu6 Cu3 87.60(8) 2_645 .
O2 Cu6 Cu3 78.93(8) . .
O16 Cu6 Cu3 79.01(8) 1_656 .
O34 Cu6 Cu3 175.52(11) . .
O7 Cu8 O9 167.23(12) . .
O7 Cu8 O17 89.26(13) . .
O9 Cu8 O17 89.42(13) . .
O7 Cu8 O21 90.72(13) . .
O9 Cu8 O21 88.17(13) . .
O17 Cu8 O21 168.99(12) . .
O7 Cu8 O32 94.07(15) . .
O9 Cu8 O32 98.67(15) . .
O17 Cu8 O32 92.24(15) . .
O21 Cu8 O32 98.75(15) . .
O7 Cu8 Cu1 83.05(8) . .
O9 Cu8 Cu1 84.18(8) . .
O17 Cu8 Cu1 83.55(8) . .
O21 Cu8 Cu1 85.52(8) . .
O32 Cu8 Cu1 174.91(14) . .
O5 Cu9 O14 169.32(11) 2_645 4_666
O5 Cu9 O4 89.36(13) 2_645 .
O14 Cu9 O4 89.52(13) 4_666 .
O5 Cu9 O11 90.16(13) 2_645 3_655
O14 Cu9 O11 88.51(14) 4_666 3_655
O4 Cu9 O11 166.75(11) . 3_655
O5 Cu9 O36 96.08(15) 2_645 .
O14 Cu9 O36 94.59(15) 4_666 .
O4 Cu9 O36 98.20(16) . .
O11 Cu9 O36 95.02(16) 3_655 .
O5 Cu9 Cu5 85.17(8) 2_645 .
O14 Cu9 Cu5 84.16(8) 4_666 .
O4 Cu9 Cu5 83.27(8) . .
O11 Cu9 Cu5 83.49(8) 3_655 .
O36 Cu9 Cu5 178.07(16) . .
C2 N1 C3 128.6(4) . .
C2 N1 H1A 115.7 . .
C3 N1 H1A 115.7 . .
C1 N2 C11 130.0(4) . .
C1 N2 H2A 115.0 . .
C11 N2 H2A 115.0 . .
C21 N3 C19 128.0(7) . .
C21 N3 H3A 116.0 . .
C19 N3 H3A 116.0 . .
C20 N4 C29 124.5(7) . .
C20 N4 H4A 117.8 . .
C29 N4 H4A 117.8 . .
C37 N5 C38 130.0(5) . .
C37 N5 H5A 115.0 . .
C38 N5 H5A 115.0 . .
C46 N6 C47 127.7(4) . .
C46 N6 H6A 116.1 . .
C47 N6 H6A 116.1 . .
C9 O1 Cu3 120.4(3) . .
C9 O2 Cu6 125.8(3) . .
C10 O3 Cu5 123.6(3) . .
C10 O4 Cu9 123.3(2) . .
C17 O5 Cu9 120.8(2) . 2_655
C17 O6 Cu5 124.3(2) . 2_655
C18 O7 Cu8 124.6(3) . .
C18 O8 Cu1 121.9(3) . .
C28 O9 Cu8 122.5(3) . .
C28 O10 Cu1 123.3(3) . .
C27 O11 Cu9 121.3(3) . 3_655
C27 O12 Cu5 121.5(3) . 3_655
C35 O13 Cu5 122.5(3) . 4_465
C35 O14 Cu9 122.2(3) . 4_465
C36 O15 Cu3 120.2(3) . 1_454
C36 O16 Cu6 126.3(3) . 1_454
C45 O17 Cu8 122.2(3) . .
C45 O18 Cu1 123.3(3) . .
C44 O19 Cu6 118.9(3) . 2_655
C44 O20 Cu3 125.7(3) . 2_655
C54 O21 Cu8 119.1(3) . .
C54 O22 Cu1 125.2(3) . .
C53 O23 Cu6 118.8(3) . 2_645
C53 O24 Cu3 126.7(3) . 2_645

loop_
_geom_bond_atom_site_label_1
_geom_bond_atom_site_label_2
_geom_bond_distance
_geom_bond_site_symmetry_2
C1 O26 1.255(8) .
C1 O26' 1.274(8) .
C1 N2 1.302(6) .
C1 C2 1.530(7) .
C2 N1 1.286(6) .
C2 O25' 1.298(9) .
C2 O25 1.309(8) .
C3 N1 1.381(6) .
C3 C4 1.401(6) .
C3 C8 1.403(6) .
C4 C5 1.393(6) .
C4 H4 0.9300 .
C5 C6 1.352(6) .
C5 C9 1.508(6) .
C6 C7 1.391(5) .
C6 H6 0.9300 .
C7 C8 1.391(6) .
C7 C10 1.495(5) .
C8 H8 0.9300 .
C9 O1 1.242(5) .
C9 O2 1.269(5) .
C10 O3 1.245(4) .
C10 O4 1.260(4) .
C11 C16 1.393(6) .
C11 C12 1.393(6) .
C11 N2 1.398(6) .
C12 C13 1.389(6) .
C12 H12 0.9300 .
C13 C14 1.386(6) .
C13 C18 1.484(6) .
C14 C15 1.409(5) .
C14 H14 0.9300 .
C15 C16 1.380(6) .
C15 C17 1.509(5) .
C16 H16 0.9300 .
C17 O6 1.240(4) .
C17 O5 1.261(4) .
C18 O8 1.269(5) .
C18 O7 1.271(5) .
C19 O27 1.217(10) .
C19 O27' 1.247(11) .
C19 N3 1.396(9) .
C19 C20 1.539(11) .
C20 O28 1.314(12) .
C20 N4 1.318(10) .
C21 N3 1.351(8) .
C21 C22 1.363(7) .
C21 C26 1.388(7) .
C22 C23 1.397(6) .
C22 H22 0.9300 .
C23 C24 1.390(6) .
C23 C28 1.474(6) .
C24 C25 1.389(5) .
C24 H24 0.9300 .
C25 C26 1.399(6) .
C25 C27 1.510(6) .
C26 H26 0.9300 .
C27 O12 1.233(5) .
C27 O11 1.259(5) .
C28 O10 1.260(5) .
C28 O9 1.272(5) .
C29 C34 1.374(7) .
C29 C30 1.402(6) .
C29 N4 1.413(7) .
C30 C31 1.379(6) .
C30 H30 0.9300 .
C31 C32 1.388(6) .
C31 C36 1.477(6) .
C32 C33 1.387(6) .
C32 H32 0.9300 .
C33 C34 1.380(6) .
C33 C35 1.514(6) .
C34 H34A 0.9300 .
C35 O13 1.239(5) .
C35 O14 1.271(5) .
C36 O15 1.250(5) .
C36 O16 1.258(5) .
C37 N5 1.270(8) .
C37 O29 1.307(10) .
C37 C37 1.442(13) 3_665
C38 C39 1.368(7) .
C38 N5 1.390(7) .
C38 C43 1.420(7) .
C39 C40 1.386(6) .
C39 H39 0.9300 .
C40 C41 1.403(6) .
C40 C45 1.499(6) .
C41 C42 1.408(6) .
C41 H41 0.9300 .
C42 C43 1.373(7) .
C42 C44 1.502(6) .
C43 H43 0.9300 .
C44 O20 1.250(5) .
C44 O19 1.262(5) .
C45 O18 1.228(5) .
C45 O17 1.277(5) .
C46 O30 1.209(6) .
C46 N6 1.313(7) .
C46 C46 1.527(11) 3
C47 N6 1.391(6) .
C47 C48 1.403(6) .
C47 C52 1.424(6) .
C48 C49 1.364(6) .
C48 H48 0.9300 .
C49 C50 1.419(6) .
C49 C54 1.485(6) .
C50 C51 1.410(6) .
C50 H50 0.9300 .
C51 C52 1.359(6) .
C51 C53 1.518(6) .
C52 H52 0.9300 .
C53 O24 1.247(5) .
C53 O23 1.271(5) .
C54 O22 1.234(5) .
C54 O21 1.273(5) .
Cu1 O18 1.948(3) .
Cu1 O8 1.949(3) .
Cu1 O22 1.949(3) .
Cu1 O10 1.955(3) .
Cu1 O31 2.156(3) .
Cu1 Cu8 2.6523(6) .
Cu3 O1 1.901(3) .
Cu3 O15 1.919(3) 1_656
Cu3 O24 1.983(3) 2_655
Cu3 O20 1.991(3) 2_645
Cu3 O33 2.157(4) .
Cu3 Cu6 2.6969(6) .
Cu5 O3 1.938(3) .
Cu5 O12 1.946(3) 3_655
Cu5 O6 1.948(3) 2_645
Cu5 O13 1.962(3) 4_666
Cu5 O35 2.128(3) .
Cu5 Cu9 2.6530(6) .
Cu6 O23 1.918(3) 2_655
Cu6 O19 1.922(3) 2_645
Cu6 O2 1.996(3) .
Cu6 O16 2.004(3) 1_656
Cu6 O34 2.142(3) .
Cu8 O7 1.942(3) .
Cu8 O9 1.955(3) .
Cu8 O17 1.955(3) .
Cu8 O21 1.964(3) .
Cu8 O32 2.146(3) .
Cu9 O5 1.947(3) 2_645
Cu9 O14 1.949(3) 4_666
Cu9 O4 1.956(3) .
Cu9 O11 1.963(3) 3_655
Cu9 O36 2.131(3) .
N1 H1A 0.8600 .
N2 H2A 0.8600 .
N3 H3A 0.8600 .
N4 H4A 0.8600 .
N5 H5A 0.8600 .
N6 H6A 0.8600 .
O5 Cu9 1.947(3) 2_655
O6 Cu5 1.948(3) 2_655
O11 Cu9 1.963(3) 3_655
O12 Cu5 1.946(3) 3_655
O13 Cu5 1.963(3) 4_465
O14 Cu9 1.949(3) 4_465
O15 Cu3 1.919(3) 1_454
O16 Cu6 2.004(3) 1_454
O19 Cu6 1.922(3) 2_655
O20 Cu3 1.991(3) 2_655
O23 Cu6 1.918(3) 2_645
O24 Cu3 1.983(3) 2_645

loop_
_geom_torsion_atom_site_label_1
_geom_torsion_atom_site_label_2
_geom_torsion_atom_site_label_3
_geom_torsion_atom_site_label_4
_geom_torsion
_geom_torsion_site_symmetry_1
_geom_torsion_site_symmetry_4
O26 C1 C2 N1 -25.3(11) . .
O26' C1 C2 N1 16.6(11) . .
N2 C1 C2 N1 174.5(7) . .
O26 C1 C2 O25' -179.3(8) . .
O26' C1 C2 O25' -137.5(8) . .
N2 C1 C2 O25' 20.5(11) . .
O26 C1 C2 O25 134.1(9) . .
O26' C1 C2 O25 176.0(8) . .
N2 C1 C2 O25 -26.0(10) . .
N1 C3 C4 C5 179.4(5) . .
C8 C3 C4 C5 -0.1(8) . .
C3 C4 C5 C6 -0.1(8) . .
C3 C4 C5 C9 -176.3(5) . .
C4 C5 C6 C7 0.1(7) . .
C9 C5 C6 C7 176.1(4) . .
C5 C6 C7 C8 0.1(7) . .
C5 C6 C7 C10 -176.2(4) . .
C6 C7 C8 C3 -0.3(7) . .
C10 C7 C8 C3 176.1(4) . .
N1 C3 C8 C7 -179.2(5) . .
C4 C3 C8 C7 0.3(8) . .
C6 C5 C9 O1 179.0(4) . .
C4 C5 C9 O1 -4.9(6) . .
C6 C5 C9 O2 2.7(6) . .
C4 C5 C9 O2 178.8(4) . .
C6 C7 C10 O3 -4.7(6) . .
C8 C7 C10 O3 179.0(4) . .
C6 C7 C10 O4 177.7(4) . .
C8 C7 C10 O4 1.4(6) . .
C16 C11 C12 C13 -0.6(8) . .
N2 C11 C12 C13 -177.2(5) . .
C11 C12 C13 C14 1.1(8) . .
C11 C12 C13 C18 174.6(5) . .
C12 C13 C14 C15 -0.2(7) . .
C18 C13 C14 C15 -173.9(4) . .
C13 C14 C15 C16 -1.3(7) . .
C13 C14 C15 C17 176.0(4) . .
C14 C15 C16 C11 1.7(7) . .
C17 C15 C16 C11 -175.5(4) . .
C12 C11 C16 C15 -0.8(8) . .
N2 C11 C16 C15 175.6(5) . .
C16 C15 C17 O6 -175.5(4) . .
C14 C15 C17 O6 7.3(6) . .
C16 C15 C17 O5 2.1(6) . .
C14 C15 C17 O5 -175.1(4) . .
C14 C13 C18 O8 174.1(4) . .
C12 C13 C18 O8 0.4(7) . .
C14 C13 C18 O7 -3.9(6) . .
C12 C13 C18 O7 -177.6(4) . .
O27 C19 C20 O28 -178.1(10) . .
O27' C19 C20 O28 133.3(11) . .
N3 C19 C20 O28 -4.7(13) . .
O27 C19 C20 N4 11.5(13) . .
O27' C19 C20 N4 -37.0(13) . .
N3 C19 C20 N4 -175.1(7) . .
N3 C21 C22 C23 179.2(7) . .
C26 C21 C22 C23 4.9(12) . .
C21 C22 C23 C24 -2.5(10) . .
C21 C22 C23 C28 -178.2(6) . .
C22 C23 C24 C25 1.4(8) . .
C28 C23 C24 C25 177.0(4) . .
C23 C24 C25 C26 -2.5(8) . .
C23 C24 C25 C27 -175.4(4) . .
N3 C21 C26 C25 179.3(7) . .
C22 C21 C26 C25 -6.1(13) . .
C24 C25 C26 C21 4.8(10) . .
C27 C25 C26 C21 177.8(6) . .
C24 C25 C27 O12 177.1(4) . .
C26 C25 C27 O12 4.2(7) . .
C24 C25 C27 O11 -2.2(6) . .
C26 C25 C27 O11 -175.1(5) . .
C24 C23 C28 O10 0.6(7) . .
C22 C23 C28 O10 176.3(5) . .
C24 C23 C28 O9 -178.3(4) . .
C22 C23 C28 O9 -2.6(7) . .
C34 C29 C30 C31 3.1(10) . .
N4 C29 C30 C31 178.6(5) . .
C29 C30 C31 C32 -1.1(9) . .
C29 C30 C31 C36 175.0(5) . .
C30 C31 C32 C33 0.4(7) . .
C36 C31 C32 C33 -175.6(4) . .
C31 C32 C33 C34 -1.8(7) . .
C31 C32 C33 C35 173.7(4) . .
C30 C29 C34 C33 -4.5(10) . .
N4 C29 C34 C33 179.9(5) . .
C32 C33 C34 C29 3.9(9) . .
C35 C33 C34 C29 -171.6(5) . .
C34 C33 C35 O13 -1.1(7) . .
C32 C33 C35 O13 -176.5(4) . .
C34 C33 C35 O14 -177.3(4) . .
C32 C33 C35 O14 7.2(6) . .
C30 C31 C36 O15 176.8(5) . .
C32 C31 C36 O15 -7.2(6) . .
C30 C31 C36 O16 -4.1(7) . .
C32 C31 C36 O16 171.9(4) . .
N5 C38 C39 C40 174.3(7) . .
C43 C38 C39 C40 1.8(11) . .
C38 C39 C40 C41 -0.9(9) . .
C38 C39 C40 C45 -176.9(6) . .
C39 C40 C41 C42 0.2(8) . .
C45 C40 C41 C42 176.2(4) . .
C40 C41 C42 C43 -0.5(8) . .
C40 C41 C42 C44 -174.7(4) . .
C41 C42 C43 C38 1.5(9) . .
C44 C42 C43 C38 175.7(5) . .
C39 C38 C43 C42 -2.1(11) . .
N5 C38 C43 C42 -174.3(8) . .
C43 C42 C44 O20 -3.4(7) . .
C41 C42 C44 O20 170.9(4) . .
C43 C42 C44 O19 177.7(5) . .
C41 C42 C44 O19 -8.0(7) . .
C39 C40 C45 O18 -0.1(7) . .
C41 C40 C45 O18 -176.1(4) . .
C39 C40 C45 O17 179.4(5) . .
C41 C40 C45 O17 3.4(7) . .
N6 C47 C48 C49 -179.4(5) . .
C52 C47 C48 C49 -2.3(8) . .
C47 C48 C49 C50 1.0(7) . .
C47 C48 C49 C54 176.6(4) . .
C48 C49 C50 C51 -0.3(7) . .
C54 C49 C50 C51 -176.2(4) . .
C49 C50 C51 C52 1.0(7) . .
C49 C50 C51 C53 176.8(4) . .
C50 C51 C52 C47 -2.4(8) . .
C53 C51 C52 C47 -178.0(4) . .
N6 C47 C52 C51 -179.7(5) . .
C48 C47 C52 C51 3.0(8) . .
C52 C51 C53 O24 177.3(4) . .
C50 C51 C53 O24 1.4(6) . .
C52 C51 C53 O23 -3.9(7) . .
C50 C51 C53 O23 -179.8(4) . .
C48 C49 C54 O22 179.9(4) . .
C50 C49 C54 O22 -4.2(6) . .
C48 C49 C54 O21 -0.5(6) . .
C50 C49 C54 O21 175.4(4) . .
O1 Cu3 Cu6 O23 86.09(13) . 2_655
O15 Cu3 Cu6 O23 -92.77(13) 1_656 2_655
O24 Cu3 Cu6 O23 -3.22(13) 2_655 2_655
O20 Cu3 Cu6 O23 175.29(13) 2_645 2_655
O33 Cu3 Cu6 O23 173(100) . 2_655
O1 Cu3 Cu6 O19 -92.20(13) . 2_645
O15 Cu3 Cu6 O19 88.94(13) 1_656 2_645
O24 Cu3 Cu6 O19 178.49(13) 2_655 2_645
O20 Cu3 Cu6 O19 -3.00(13) 2_645 2_645
O33 Cu3 Cu6 O19 -5(6) . 2_645
O1 Cu3 Cu6 O2 -3.63(13) . .
O15 Cu3 Cu6 O2 177.52(13) 1_656 .
O24 Cu3 Cu6 O2 -92.94(13) 2_655 .
O20 Cu3 Cu6 O2 85.57(13) 2_645 .
O33 Cu3 Cu6 O2 83(6) . .
O1 Cu3 Cu6 O16 176.36(13) . 1_656
O15 Cu3 Cu6 O16 -2.50(13) 1_656 1_656
O24 Cu3 Cu6 O16 87.04(13) 2_655 1_656
O20 Cu3 Cu6 O16 -94.45(13) 2_645 1_656
O33 Cu3 Cu6 O16 -97(6) . 1_656
O1 Cu3 Cu6 O34 168.7(13) . .
O15 Cu3 Cu6 O34 -10.1(13) 1_656 .
O24 Cu3 Cu6 O34 79.4(13) 2_655 .
O20 Cu3 Cu6 O34 -102.1(13) 2_645 .
O33 Cu3 Cu6 O34 -105(7) . .
O18 Cu1 Cu8 O7 -84.05(13) . .
O8 Cu1 Cu8 O7 5.34(12) . .
O22 Cu1 Cu8 O7 97.00(12) . .
O10 Cu1 Cu8 O7 -173.59(13) . .
O31 Cu1 Cu8 O7 2(4) . .
O18 Cu1 Cu8 O9 96.06(14) . .
O8 Cu1 Cu8 O9 -174.55(13) . .
O22 Cu1 Cu8 O9 -82.89(13) . .
O10 Cu1 Cu8 O9 6.52(13) . .
O31 Cu1 Cu8 O9 -178(100) . .
O18 Cu1 Cu8 O17 5.99(13) . .
O8 Cu1 Cu8 O17 95.38(13) . .
O22 Cu1 Cu8 O17 -172.96(12) . .
O10 Cu1 Cu8 O17 -83.55(13) . .
O31 Cu1 Cu8 O17 92(4) . .
O18 Cu1 Cu8 O21 -175.33(13) . .
O8 Cu1 Cu8 O21 -85.94(13) . .
O22 Cu1 Cu8 O21 5.73(12) . .
O10 Cu1 Cu8 O21 95.13(13) . .
O31 Cu1 Cu8 O21 -89(4) . .
O18 Cu1 Cu8 O32 -28.2(13) . .
O8 Cu1 Cu8 O32 61.2(13) . .
O22 Cu1 Cu8 O32 152.9(13) . .
O10 Cu1 Cu8 O32 -117.7(13) . .
O31 Cu1 Cu8 O32 58(4) . .
O3 Cu5 Cu9 O5 -88.72(13) . 2_645
O12 Cu5 Cu9 O5 92.17(13) 3_655 2_645
O6 Cu5 Cu9 O5 1.59(13) 2_645 2_645
O13 Cu5 Cu9 O5 -178.71(13) 4_666 2_645
O35 Cu5 Cu9 O5 149(3) . 2_645
O3 Cu5 Cu9 O14 91.41(13) . 4_666
O12 Cu5 Cu9 O14 -87.70(14) 3_655 4_666
O6 Cu5 Cu9 O14 -178.28(13) 2_645 4_666
O13 Cu5 Cu9 O14 1.42(14) 4_666 4_666
O35 Cu5 Cu9 O14 -31(3) . 4_666
O3 Cu5 Cu9 O4 1.20(13) . .
O12 Cu5 Cu9 O4 -177.91(13) 3_655 .
O6 Cu5 Cu9 O4 91.51(13) 2_645 .
O13 Cu5 Cu9 O4 -88.79(14) 4_666 .
O35 Cu5 Cu9 O4 -121(3) . .
O3 Cu5 Cu9 O11 -179.43(13) . 3_655
O12 Cu5 Cu9 O11 1.46(14) 3_655 3_655
O6 Cu5 Cu9 O11 -89.12(13) 2_645 3_655
O13 Cu5 Cu9 O11 90.58(14) 4_666 3_655
O35 Cu5 Cu9 O11 58(3) . 3_655
O3 Cu5 Cu9 O36 141(3) . .
O12 Cu5 Cu9 O36 -38(3) 3_655 .
O6 Cu5 Cu9 O36 -129(3) 2_645 .
O13 Cu5 Cu9 O36 51(3) 4_666 .
O35 Cu5 Cu9 O36 18(5) . .
O25' C2 N1 C3 -29.9(12) . .
O25 C2 N1 C3 20.1(13) . .
C1 C2 N1 C3 177.6(6) . .
C4 C3 N1 C2 -161.8(7) . .
C8 C3 N1 C2 17.7(11) . .
O26 C1 N2 C11 20.8(13) . .
O26' C1 N2 C11 -24.2(13) . .
C2 C1 N2 C11 179.5(6) . .
C16 C11 N2 C1 -1.9(11) . .
C12 C11 N2 C1 174.6(7) . .
C22 C21 N3 C19 -17.6(14) . .
C26 C21 N3 C19 156.9(8) . .
O27 C19 N3 C21 -9.5(15) . .
O27' C19 N3 C21 37.3(14) . .
C20 C19 N3 C21 177.3(8) . .
O28 C20 N4 C29 4.9(14) . .
C19 C20 N4 C29 174.7(6) . .
C34 C29 N4 C20 -153.1(7) . .
C30 C29 N4 C20 31.4(11) . .
O29 C37 N5 C38 13.5(18) . .
C37 C37 N5 C38 170.7(13) 3_665 .
C39 C38 N5 C37 -146.3(10) . .
C43 C38 N5 C37 26.1(15) . .
O30 C46 N6 C47 -5.1(13) . .
C46 C46 N6 C47 178.0(7) 3 .
C48 C47 N6 C46 7.6(10) . .
C52 C47 N6 C46 -169.5(6) . .
O2 C9 O1 Cu3 -10.1(6) . .
C5 C9 O1 Cu3 174.1(3) . .
O15 Cu3 O1 C9 21.7(18) 1_656 .
O24 Cu3 O1 C9 86.9(3) 2_655 .
O20 Cu3 O1 C9 -71.7(3) 2_645 .
O33 Cu3 O1 C9 -171.1(3) . .
Cu6 Cu3 O1 C9 7.8(3) . .
O1 C9 O2 Cu6 5.3(6) . .
C5 C9 O2 Cu6 -178.8(3) . .
O23 Cu6 O2 C9 -87.4(3) 2_655 .
O19 Cu6 O2 C9 88.6(3) 2_645 .
O16 Cu6 O2 C9 0.7(6) 1_656 .
O34 Cu6 O2 C9 -178.7(3) . .
Cu3 Cu6 O2 C9 0.7(3) . .
O4 C10 O3 Cu5 -3.7(6) . .
C7 C10 O3 Cu5 178.9(3) . .
O12 Cu5 O3 C10 5.2(9) 3_655 .
O6 Cu5 O3 C10 -81.9(3) 2_645 .
O13 Cu5 O3 C10 84.5(3) 4_666 .
O35 Cu5 O3 C10 179.1(3) . .
Cu9 Cu5 O3 C10 0.7(3) . .
O3 C10 O4 Cu9 5.4(6) . .
C7 C10 O4 Cu9 -177.2(3) . .
O5 Cu9 O4 C10 81.7(3) 2_645 .
O14 Cu9 O4 C10 -87.7(3) 4_666 .
O11 Cu9 O4 C10 -6.3(8) 3_655 .
O36 Cu9 O4 C10 177.7(3) . .
Cu5 Cu9 O4 C10 -3.5(3) . .
O6 C17 O5 Cu9 -6.6(6) . 2_655
C15 C17 O5 Cu9 176.1(3) . 2_655
O5 C17 O6 Cu5 9.1(6) . 2_655
C15 C17 O6 Cu5 -173.6(3) . 2_655
O8 C18 O7 Cu8 -0.4(6) . .
C13 C18 O7 Cu8 177.4(3) . .
O9 Cu8 O7 C18 -3.9(8) . .
O17 Cu8 O7 C18 -88.0(3) . .
O21 Cu8 O7 C18 81.0(3) . .
O32 Cu8 O7 C18 179.8(3) . .
Cu1 Cu8 O7 C18 -4.4(3) . .
O7 C18 O8 Cu1 7.8(6) . .
C13 C18 O8 Cu1 -170.0(3) . .
O18 Cu1 O8 C18 75.8(3) . .
O22 Cu1 O8 C18 -90.2(3) . .
O10 Cu1 O8 C18 -2.8(9) . .
O31 Cu1 O8 C18 171.7(3) . .
Cu8 Cu1 O8 C18 -8.2(3) . .
O10 C28 O9 Cu8 3.5(6) . .
C23 C28 O9 Cu8 -177.6(3) . .
O7 Cu8 O9 C28 -7.8(8) . .
O17 Cu8 O9 C28 76.3(3) . .
O21 Cu8 O9 C28 -92.9(3) . .
O32 Cu8 O9 C28 168.5(3) . .
Cu1 Cu8 O9 C28 -7.3(3) . .
O9 C28 O10 Cu1 5.6(6) . .
C23 C28 O10 Cu1 -173.2(3) . .
O18 Cu1 O10 C28 -92.3(3) . .
O8 Cu1 O10 C28 -13.7(9) . .
O22 Cu1 O10 C28 74.0(3) . .
O31 Cu1 O10 C28 171.9(3) . .
Cu8 Cu1 O10 C28 -8.3(3) . .
O12 C27 O11 Cu9 -8.9(6) . 3_655
C25 C27 O11 Cu9 170.3(3) . 3_655
O11 C27 O12 Cu5 6.9(7) . 3_655
C25 C27 O12 Cu5 -172.3(3) . 3_655
O14 C35 O13 Cu5 -11.2(7) . 4_465
C33 C35 O13 Cu5 173.0(3) . 4_465
O13 C35 O14 Cu9 9.2(6) . 4_465
C33 C35 O14 Cu9 -175.0(3) . 4_465
O16 C36 O15 Cu3 -8.3(6) . 1_454
C31 C36 O15 Cu3 170.7(3) . 1_454
O15 C36 O16 Cu6 5.1(7) . 1_454
C31 C36 O16 Cu6 -173.9(3) . 1_454
O18 C45 O17 Cu8 6.2(6) . .
C40 C45 O17 Cu8 -173.2(3) . .
O7 Cu8 O17 C45 75.1(3) . .
O9 Cu8 O17 C45 -92.2(3) . .
O21 Cu8 O17 C45 -14.9(9) . .
O32 Cu8 O17 C45 169.1(3) . .
Cu1 Cu8 O17 C45 -8.0(3) . .
O17 C45 O18 Cu1 2.1(6) . .
C40 C45 O18 Cu1 -178.4(3) . .
O8 Cu1 O18 C45 -91.2(4) . .
O22 Cu1 O18 C45 -1.9(8) . .
O10 Cu1 O18 C45 77.6(4) . .
O31 Cu1 O18 C45 175.4(4) . .
Cu8 Cu1 O18 C45 -6.2(3) . .
O20 C44 O19 Cu6 -10.8(6) . 2_655
C42 C44 O19 Cu6 168.0(3) . 2_655
O19 C44 O20 Cu3 7.1(7) . 2_655
C42 C44 O20 Cu3 -171.7(3) . 2_655
O22 C54 O21 Cu8 13.5(6) . .
C49 C54 O21 Cu8 -166.0(3) . .
O7 Cu8 O21 C54 -93.8(3) . .
O9 Cu8 O21 C54 73.4(3) . .
O17 Cu8 O21 C54 -4.0(8) . .
O32 Cu8 O21 C54 171.9(3) . .
Cu1 Cu8 O21 C54 -10.9(3) . .
O21 C54 O22 Cu1 -6.1(6) . .
C49 C54 O22 Cu1 173.5(3) . .
O18 Cu1 O22 C54 -6.6(8) . .
O8 Cu1 O22 C54 82.5(3) . .
O10 Cu1 O22 C54 -86.1(3) . .
O31 Cu1 O22 C54 176.1(3) . .
Cu8 Cu1 O22 C54 -2.3(3) . .
O24 C53 O23 Cu6 -1.6(6) . 2_645
C51 C53 O23 Cu6 179.8(3) . 2_645
O23 C53 O24 Cu3 -3.0(7) . 2_645
C51 C53 O24 Cu3 175.6(3) . 2_645

loop_
_platon_squeeze_void_nr
_platon_squeeze_void_average_x
_platon_squeeze_void_average_y
_platon_squeeze_void_average_z
_platon_squeeze_void_volume
_platon_squeeze_void_count_electrons
_platon_squeeze_void_content
1 -0.008 0.229 -0.002 10781 3455 ' '
